data_7134841
loop_
_publ_author_name
'Dybowska, Joanna'
'Przydacz, Artur'
'Olczyk, Weronika'
'Siero&#x144;, Les&#x142;aw'
'Skrzy&#x144;ska, Anna'
'Albrecht, &#x141;ukasz'

_publ_section_title
;
 Divergent hetero-[8+<i>n</i>] higher order cycloadditions of tropothione
 and enals catalyzed by <i>N</i>-heterocyclic carbenes.
;
_journal_issue 65
_journal_name_full 'Chemical communications (Cambridge, England)'
_journal_page_first 12119
_journal_page_last 12122
_journal_paper_doi 10.1039/d5cc02536b
_journal_volume 61
_journal_year 2025
_chemical_absolute_configuration ad
_chemical_formula_moiety 'C24 H19 N3 O3 S'
_chemical_formula_sum 'C24 H19 N3 O3 S'
_chemical_formula_weight 429.48
_chemical_name_systematic
;
(4S,4aR,4bS,5R,11S,11aR)-4,8-diphenyl-4,4a,4b,5-tetrahydro-7H,11H-5,11-ethenothiopyrano[2',3':1,3]cyclopropa[1,2-d][1,2,4]triazolo[1,2-a]pyridazine-2,7,9(3H,8H)-trione
;
_space_group_IT_number 4
_space_group_name_Hall 'P 2yb'
_space_group_name_H-M_alt 'P 1 21 1'
_symmetry_cell_setting monoclinic
_symmetry_Int_Tables_number 4
_symmetry_space_group_name_Hall 'P 2yb'
_symmetry_space_group_name_H-M 'P 1 21 1'
_atom_sites_solution_hydrogens geom
_atom_sites_solution_primary difmap
_atom_sites_solution_secondary difmap
_audit_update_record
;
2025-03-11 deposited with the CCDC.	2025-06-17 downloaded from the CCDC.
;
_cell_angle_alpha 90
_cell_angle_beta 107.687(1)
_cell_angle_gamma 90
_cell_formula_units_Z 2
_cell_length_a 11.5801(1)
_cell_length_b 5.9732(1)
_cell_length_c 15.3490(1)
_cell_measurement_reflns_used 36524
_cell_measurement_temperature 100
_cell_measurement_theta_max 78.599
_cell_measurement_theta_min 3.018
_cell_volume 1011.51(2)
_computing_cell_refinement 'CrysAlisPro 1.171.43.143a (Rigaku OD, 2024)'
_computing_data_collection 'CrysAlisPro 1.171.43.143a (Rigaku OD, 2024)'
_computing_data_reduction 'CrysAlisPro 1.171.43.143a (Rigaku OD, 2024)'
_computing_structure_refinement 'SHELXL-2019/3 (Sheldrick, 2019)'
_diffrn_ambient_environment N~2~
_diffrn_ambient_temperature 100
_diffrn_detector 'Hybrid Pixel Array Detector'
_diffrn_detector_area_resol_mean 5.8140
_diffrn_detector_type 'Pilatus 300K'
_diffrn_measured_fraction_theta_full 1.000
_diffrn_measured_fraction_theta_max 1.000
_diffrn_measurement_device 'four-circle diffractometer'
_diffrn_measurement_device_type 'XtaLAB Synergy, Dualflex, Pilatus 300K'
_diffrn_measurement_method '\w scans'
_diffrn_radiation_monochromator mirror
_diffrn_radiation_probe x-ray
_diffrn_radiation_type 'Cu K\a'
_diffrn_radiation_wavelength 1.54184
_diffrn_reflns_av_R_equivalents 0.0249
_diffrn_reflns_av_unetI/netI 0.0097
_diffrn_reflns_limit_h_max 13
_diffrn_reflns_limit_h_min -13
_diffrn_reflns_limit_k_max 7
_diffrn_reflns_limit_k_min -6
_diffrn_reflns_limit_l_max 18
_diffrn_reflns_limit_l_min -18
_diffrn_reflns_number 43103
_diffrn_reflns_theta_full 67.68
_diffrn_reflns_theta_max 67.72
_diffrn_reflns_theta_min 3.02
_diffrn_source 'micro-focus sealed X-ray tube'
_diffrn_source_type 'PhotonJet (Cu) X-ray Source'
_exptl_absorpt_coefficient_mu 1.695
_exptl_absorpt_correction_T_max 1.000
_exptl_absorpt_correction_T_min 0.773
_exptl_absorpt_correction_type gaussian
_exptl_absorpt_process_details
;
CrysAlisPro 1.171.43.143a (Rigaku Oxford Diffraction, 2024)
Numerical absorption correction based on gaussian integration over
a multifaceted crystal model
Empirical absorption correction using spherical harmonics,
implemented in SCALE3 ABSPACK scaling algorithm.
Empirical correction (ABSPACK) includes:
- Absorption correction using spherical harmonics
- Frame scaling
- Detector area scaling
;
_exptl_crystal_colour colourless
_exptl_crystal_density_diffrn 1.410
_exptl_crystal_description needle
_exptl_crystal_F_000 448
_exptl_crystal_size_max 0.530
_exptl_crystal_size_mid 0.060
_exptl_crystal_size_min 0.025
_refine_diff_density_max 0.256
_refine_diff_density_min -0.244
_refine_diff_density_rms 0.041
_refine_ls_abs_structure_details
;
 Flack x determined using 1494 quotients [(I+)-(I-)]/[(I+)+(I-)]
 (Parsons, Flack and Wagner, Acta Cryst. B69 (2013) 249-259).
;
_refine_ls_abs_structure_Flack 0.023(11)
_refine_ls_extinction_method none
_refine_ls_goodness_of_fit_ref 1.069
_refine_ls_hydrogen_treatment constr
_refine_ls_matrix_type full
_refine_ls_number_parameters 280
_refine_ls_number_reflns 3543
_refine_ls_number_restraints 1
_refine_ls_restrained_S_all 1.069
_refine_ls_R_factor_all 0.0283
_refine_ls_R_factor_gt 0.0282
_refine_ls_shift/su_max 0.000
_refine_ls_shift/su_mean 0.000
_refine_ls_structure_factor_coef Fsqd
_refine_ls_weighting_details 'W=1/[\S^2^(FO^2^)+(0.0475P)^2^+0.3689P] WHERE P=(FO^2^+2FC^2^)/3'
_refine_ls_weighting_scheme calc
_refine_ls_wR_factor_gt 0.0752
_refine_ls_wR_factor_ref 0.0753
_reflns_number_gt 3520
_reflns_number_total 3543
_reflns_threshold_expression I>2\s(I)
_cod_data_source_file d5cc02536b2.cif
_cod_data_source_block JD-394B
_cod_depositor_comments 'Adding full bibliography for 7134840--7134841.cif.'
_cod_original_sg_symbol_H-M 'P 21'
_cod_database_code 7134841

loop_
_space_group_symop_id
_space_group_symop_operation_xyz
1 x,y,z
2 -x,1/2+y,-z

loop_
_atom_site_aniso_label
_atom_site_aniso_U_11
_atom_site_aniso_U_22
_atom_site_aniso_U_33
_atom_site_aniso_U_23
_atom_site_aniso_U_13
_atom_site_aniso_U_12
S1 0.0205(3) 0.0196(3) 0.0183(3) -0.0019(2) 0.0067(2) -0.0070(2)
O1 0.0241(8) 0.0216(10) 0.0223(9) -0.0041(7) 0.0061(7) -0.0029(7)
O2 0.0151(7) 0.0183(9) 0.0193(7) 0.0012(7) 0.0057(6) -0.0016(7)
O3 0.0172(8) 0.0330(12) 0.0211(8) 0.0044(8) 0.0050(6) 0.0043(8)
N1 0.0163(9) 0.0187(12) 0.0159(9) 0.0007(8) 0.0050(7) 0.0008(8)
N2 0.0128(8) 0.0166(11) 0.0169(9) 0.0006(8) 0.0039(7) 0.0008(8)
N3 0.0131(8) 0.0180(10) 0.0185(9) 0.0012(9) 0.0053(7) 0.0012(8)
C1 0.0195(11) 0.0162(12) 0.0187(10) -0.0011(10) 0.0051(8) 0.0015(10)
C2 0.0221(12) 0.0197(14) 0.0184(11) -0.0016(9) 0.0092(9) -0.0027(10)
C3 0.0162(11) 0.0160(13) 0.0178(11) -0.0005(9) 0.0058(9) -0.0014(9)
C4 0.0165(11) 0.0149(13) 0.0176(11) -0.0002(9) 0.0059(9) -0.0015(9)
C5 0.0173(11) 0.0137(12) 0.0172(11) -0.0007(9) 0.0060(9) -0.0012(9)
C6 0.0144(10) 0.0167(13) 0.0159(11) 0.0020(10) 0.0046(8) 0.0001(9)
C7 0.0238(11) 0.0144(13) 0.0178(11) 0.0009(9) 0.0101(9) 0.0005(9)
C8 0.0217(11) 0.0172(12) 0.0154(10) -0.0003(9) 0.0060(9) -0.0047(9)
C9 0.0150(10) 0.0190(13) 0.0190(11) 0.0017(10) 0.0063(9) -0.0019(9)
C10 0.0165(11) 0.0158(12) 0.0176(11) -0.0004(9) 0.0069(9) -0.0018(9)
C11 0.0174(10) 0.0133(13) 0.0194(10) 0.0001(9) 0.0067(8) 0.0004(9)
C12 0.0180(11) 0.0169(13) 0.0175(11) -0.0010(10) 0.0048(9) 0.0009(9)
C13 0.0241(12) 0.0193(13) 0.0199(12) 0.0019(10) 0.0101(10) -0.0014(10)
C14 0.0187(12) 0.0242(14) 0.0278(13) 0.0010(10) 0.0089(10) -0.0050(10)
C15 0.0182(11) 0.0332(17) 0.0243(12) 0.0037(12) 0.0025(10) -0.0043(11)
C16 0.0228(12) 0.0273(16) 0.0192(11) 0.0047(10) 0.0051(10) -0.0034(10)
C17 0.0185(10) 0.0105(11) 0.0158(10) -0.0006(10) 0.0046(8) -0.0021(10)
C18 0.0189(11) 0.0134(12) 0.0208(10) -0.0008(10) 0.0078(9) 0.0017(10)
C19 0.0144(10) 0.0175(13) 0.0162(11) -0.0004(9) 0.0032(8) -0.0024(9)
C20 0.0147(10) 0.0161(12) 0.0214(11) 0.0026(10) 0.0025(9) 0.0011(9)
C21 0.0164(11) 0.0235(14) 0.0215(12) -0.0044(10) 0.0054(9) 0.0013(9)
C22 0.0198(11) 0.0275(14) 0.0155(11) -0.0009(10) 0.0046(9) -0.0024(10)
C23 0.0237(12) 0.0182(13) 0.0212(12) 0.0048(10) 0.0022(9) 0.0021(10)
C24 0.0200(12) 0.0179(14) 0.0215(12) -0.0016(10) 0.0058(9) 0.0022(10)

loop_
_atom_site_label
_atom_site_type_symbol
_atom_site_thermal_displace_type
_atom_site_fract_x
_atom_site_fract_y
_atom_site_fract_z
_atom_site_occupancy
_atom_site_U_iso_or_equiv
_atom_site_calc_flag
_atom_site_refinement_flags
_atom_site_disorder_assembly
_atom_site_disorder_group
S1 S Uani 0.06372(5) 0.24340(10) 0.17417(3) 1.000 0.0193(2) d . . .
O1 O Uani 0.06525(15) 0.1503(3) 0.01095(11) 1.000 0.0229(5) d . . .
O2 O Uani -0.00169(13) 0.2735(3) 0.47015(10) 1.000 0.0175(4) d . . .
O3 O Uani 0.41294(14) 0.2126(3) 0.57390(11) 1.000 0.0240(5) d . . .
N1 N Uani 0.20331(16) 0.2064(4) 0.54600(12) 1.000 0.0169(6) d . . .
N2 N Uani 0.14574(16) 0.2725(4) 0.39546(12) 1.000 0.0156(5) d . . .
N3 N Uani 0.27672(16) 0.2554(4) 0.42835(12) 1.000 0.0164(5) d . . .
C1 C Uani 0.11600(19) 0.2635(5) 0.07679(15) 1.000 0.0183(6) d . . .
C2 C Uani 0.2232(2) 0.4125(4) 0.08137(16) 1.000 0.0194(7) d . . .
C3 C Uani 0.2259(2) 0.6386(4) 0.12993(15) 1.000 0.0165(7) d . . .
C4 C Uani 0.2274(2) 0.6173(4) 0.22868(16) 1.000 0.0162(7) d . . .
C5 C Uani 0.1539(2) 0.4384(4) 0.25540(15) 1.000 0.0159(7) d . . .
C6 C Uani 0.1058(2) 0.4776(4) 0.33700(15) 1.000 0.0157(7) d . . .
C7 C Uani 0.1669(2) 0.6748(4) 0.39409(15) 1.000 0.0178(7) d . . .
C8 C Uani 0.2874(2) 0.6589(4) 0.42419(15) 1.000 0.0180(6) d . . .
C9 C Uani 0.3357(2) 0.4493(4) 0.39390(15) 1.000 0.0174(7) d . . .
C10 C Uani 0.2912(2) 0.4249(4) 0.28972(15) 1.000 0.0163(7) d . . .
C11 C Uani 0.3323(2) 0.7770(4) 0.12149(15) 1.000 0.0165(6) d . . .
C12 C Uani 0.3260(2) 0.8713(4) 0.03724(16) 1.000 0.0176(7) d . . .
C13 C Uani 0.4215(2) 0.9959(4) 0.02568(17) 1.000 0.0203(7) d . . .
C14 C Uani 0.5251(2) 1.0264(5) 0.09874(18) 1.000 0.0232(8) d . . .
C15 C Uani 0.5324(2) 0.9354(5) 0.18284(17) 1.000 0.0261(8) d . . .
C16 C Uani 0.4367(2) 0.8107(5) 0.19479(17) 1.000 0.0234(8) d . . .
C17 C Uani 0.10280(19) 0.2564(4) 0.47131(14) 1.000 0.0151(6) d . . .
C18 C Uani 0.3104(2) 0.2269(4) 0.52272(15) 1.000 0.0173(6) d . . .
C19 C Uani 0.19792(19) 0.1849(4) 0.63774(15) 1.000 0.0164(7) d . . .
C20 C Uani 0.1474(2) 0.3570(4) 0.67456(16) 1.000 0.0181(6) d . . .
C21 C Uani 0.1408(2) 0.3351(5) 0.76288(16) 1.000 0.0206(7) d . . .
C22 C Uani 0.1840(2) 0.1438(5) 0.81353(16) 1.000 0.0211(7) d . . .
C23 C Uani 0.2357(2) -0.0262(5) 0.77580(17) 1.000 0.0221(7) d . . .
C24 C Uani 0.2425(2) -0.0066(4) 0.68767(17) 1.000 0.0199(7) d . . .
H2A H Uiso 0.22434 0.44190 0.01818 1.000 0.0230 c RU . .
H2B H Uiso 0.29822 0.32968 0.11311 1.000 0.0230 c RU . .
H3 H Uiso 0.15018 0.72078 0.09649 1.000 0.0200 c RU . .
H4 H Uiso 0.22976 0.76308 0.26117 1.000 0.0190 c RU . .
H6 H Uiso 0.01560 0.49372 0.31684 1.000 0.0190 c RU . .
H7 H Uiso 0.12358 0.79871 0.40732 1.000 0.0210 c RU . .
H8 H Uiso 0.33792 0.76966 0.46132 1.000 0.0220 c RU . .
H9 H Uiso 0.42612 0.44202 0.41818 1.000 0.0210 c RU . .
H10 H Uiso 0.33116 0.30866 0.26182 1.000 0.0190 c RU . .
H12 H Uiso 0.25516 0.85009 -0.01320 1.000 0.0210 c RU . .
H13 H Uiso 0.41566 1.05982 -0.03216 1.000 0.0240 c RU . .
H14 H Uiso 0.59108 1.10994 0.09102 1.000 0.0280 c RU . .
H15 H Uiso 0.60330 0.95807 0.23307 1.000 0.0310 c RU . .
H16 H Uiso 0.44269 0.74854 0.25296 1.000 0.0280 c RU . .
H20 H Uiso 0.11776 0.48801 0.63986 1.000 0.0220 c RU . .
H21 H Uiso 0.10646 0.45207 0.78890 1.000 0.0250 c RU . .
H22 H Uiso 0.17822 0.12893 0.87370 1.000 0.0250 c RU . .
H23 H Uiso 0.26645 -0.15641 0.81070 1.000 0.0260 c RU . .
H24 H Uiso 0.27740 -0.12290 0.66169 1.000 0.0240 c RU . .

loop_
_atom_type_symbol
_atom_type_description
_atom_type_scat_dispersion_real
_atom_type_scat_dispersion_imag
_atom_type_scat_source
C C 0.0181 0.0091 ' International Tables Vol C Tables 4.2.6.8 and 6.1.1.4'
H H 0.0000 0.0000 ' International Tables Vol C Tables 4.2.6.8 and 6.1.1.4'
N N 0.0311 0.0180 ' International Tables Vol C Tables 4.2.6.8 and 6.1.1.4'
O O 0.0492 0.0322 ' International Tables Vol C Tables 4.2.6.8 and 6.1.1.4'
S S 0.3331 0.5567 ' International Tables Vol C Tables 4.2.6.8 and 6.1.1.4'

loop_
_geom_angle_atom_site_label_1
_geom_angle_atom_site_label_2
_geom_angle_atom_site_label_3
_geom_angle
C1 S1 C5 105.40(12)
C17 N1 C18 110.79(18)
C17 N1 C19 123.47(19)
C18 N1 C19 124.48(18)
N3 N2 C6 111.37(19)
N3 N2 C17 107.68(16)
C6 N2 C17 115.4(2)
N2 N3 C9 111.02(19)
N2 N3 C18 107.69(17)
C9 N3 C18 116.25(19)
S1 C1 O1 117.47(19)
S1 C1 C2 119.01(17)
O1 C1 C2 123.5(2)
C1 C2 C3 115.8(2)
C2 C3 C4 113.78(19)
C2 C3 C11 109.48(19)
C4 C3 C11 111.54(19)
C3 C4 C5 119.9(2)
C3 C4 C10 122.3(2)
C5 C4 C10 60.25(16)
S1 C5 C4 122.17(16)
S1 C5 C6 112.80(17)
S1 C5 C10 122.32(17)
C4 C5 C6 119.4(2)
C4 C5 C10 60.71(16)
C6 C5 C10 109.05(18)
N2 C6 C5 103.89(18)
N2 C6 C7 106.50(18)
C5 C6 C7 111.7(2)
C6 C7 C8 113.7(2)
C7 C8 C9 113.7(2)
N3 C9 C8 106.19(19)
N3 C9 C10 104.29(18)
C8 C9 C10 111.35(19)
C4 C10 C5 59.04(15)
C4 C10 C9 121.1(2)
C5 C10 C9 110.01(19)
C3 C11 C12 118.9(2)
C3 C11 C16 122.4(2)
C12 C11 C16 118.7(2)
C11 C12 C13 121.1(2)
C12 C13 C14 119.7(2)
C13 C14 C15 119.9(2)
C14 C15 C16 120.6(2)
C11 C16 C15 120.1(2)
O2 C17 N1 127.7(2)
O2 C17 N2 126.0(2)
N1 C17 N2 106.22(19)
O3 C18 N1 126.8(2)
O3 C18 N3 126.4(2)
N1 C18 N3 106.70(19)
N1 C19 C20 118.9(2)
N1 C19 C24 119.8(2)
C20 C19 C24 121.3(2)
C19 C20 C21 119.0(2)
C20 C21 C22 120.5(2)
C21 C22 C23 119.7(2)
C22 C23 C24 120.3(2)
C19 C24 C23 119.2(2)
C1 C2 H2A 108.00
C1 C2 H2B 108.00
C3 C2 H2A 108.00
C3 C2 H2B 108.00
H2A C2 H2B 107.00
C2 C3 H3 107.00
C4 C3 H3 107.00
C11 C3 H3 107.00
C3 C4 H4 115.00
C5 C4 H4 115.00
C10 C4 H4 115.00
N2 C6 H6 111.00
C5 C6 H6 111.00
C7 C6 H6 111.00
C6 C7 H7 123.00
C8 C7 H7 123.00
C7 C8 H8 123.00
C9 C8 H8 123.00
N3 C9 H9 112.00
C8 C9 H9 112.00
C10 C9 H9 112.00
C4 C10 H10 117.00
C5 C10 H10 117.00
C9 C10 H10 117.00
C11 C12 H12 119.00
C13 C12 H12 119.00
C12 C13 H13 120.00
C14 C13 H13 120.00
C13 C14 H14 120.00
C15 C14 H14 120.00
C14 C15 H15 120.00
C16 C15 H15 120.00
C11 C16 H16 120.00
C15 C16 H16 120.00
C19 C20 H20 121.00
C21 C20 H20 121.00
C20 C21 H21 120.00
C22 C21 H21 120.00
C21 C22 H22 120.00
C23 C22 H22 120.00
C22 C23 H23 120.00
C24 C23 H23 120.00
C19 C24 H24 120.00
C23 C24 H24 120.00

loop_
_geom_bond_atom_site_label_1
_geom_bond_atom_site_label_2
_geom_bond_distance
S1 C1 1.779(2)
S1 C5 1.792(2)
O1 C1 1.210(3)
O2 C17 1.209(3)
O3 C18 1.211(3)
N1 C17 1.396(3)
N1 C18 1.396(3)
N1 C19 1.434(3)
N2 N3 1.449(3)
N2 C6 1.506(3)
N2 C17 1.401(3)
N3 C9 1.519(3)
N3 C18 1.391(3)
C1 C2 1.512(4)
C2 C3 1.538(3)
C3 C4 1.516(3)
C3 C11 1.522(3)
C4 C5 1.499(3)
C4 C10 1.524(3)
C5 C6 1.536(3)
C5 C10 1.518(3)
C6 C7 1.510(3)
C7 C8 1.333(3)
C8 C9 1.502(3)
C9 C10 1.531(3)
C11 C12 1.392(3)
C11 C16 1.393(3)
C12 C13 1.388(3)
C13 C14 1.383(4)
C14 C15 1.379(4)
C15 C16 1.393(4)
C19 C20 1.385(3)
C19 C24 1.386(3)
C20 C21 1.387(3)
C21 C22 1.387(4)
C22 C23 1.391(4)
C23 C24 1.384(4)
C2 H2A 0.9900
C2 H2B 0.9900
C3 H3 1.0000
C4 H4 1.0000
C6 H6 1.0000
C7 H7 0.9500
C8 H8 0.9500
C9 H9 1.0000
C10 H10 1.0000
C12 H12 0.9500
C13 H13 0.9500
C14 H14 0.9500
C15 H15 0.9500
C16 H16 0.9500
C20 H20 0.9500
C21 H21 0.9500
C22 H22 0.9500
C23 H23 0.9500
C24 H24 0.9500

loop_
_geom_hbond_atom_site_label_D
_geom_hbond_atom_site_label_H
_geom_hbond_atom_site_label_A
_geom_hbond_distance_DH
_geom_hbond_distance_HA
_geom_hbond_distance_DA
_geom_hbond_angle_DHA
_geom_hbond_site_symmetry_A
C3 H3 O1 1.0000 2.5700 3.409(3) 141.00 2_555
C9 H9 O3 1.0000 2.4400 3.212(3) 133.00 2_656
C20 H20 O2 0.9500 2.4900 3.420(3) 167.00 2_556
C21 H21 S1 0.9500 2.8100 3.726(3) 161.00 2_556

loop_
_geom_torsion_atom_site_label_1
_geom_torsion_atom_site_label_2
_geom_torsion_atom_site_label_3
_geom_torsion_atom_site_label_4
_geom_torsion
C5 S1 C1 O1 -177.8(2)
C5 S1 C1 C2 4.4(2)
C1 S1 C5 C4 15.6(2)
C1 S1 C5 C6 169.03(17)
C1 S1 C5 C10 -57.7(2)
C18 N1 C17 O2 -173.1(2)
C18 N1 C17 N2 9.8(3)
C19 N1 C17 O2 -5.4(4)
C19 N1 C17 N2 177.5(2)
C17 N1 C18 O3 173.6(2)
C17 N1 C18 N3 -9.4(3)
C19 N1 C18 O3 6.1(4)
C19 N1 C18 N3 -176.9(2)
C17 N1 C19 C20 -52.9(3)
C17 N1 C19 C24 126.9(3)
C18 N1 C19 C20 113.1(3)
C18 N1 C19 C24 -67.2(3)
C6 N2 N3 C9 -0.2(2)
C6 N2 N3 C18 128.1(2)
C17 N2 N3 C9 -127.7(2)
C17 N2 N3 C18 0.7(3)
N3 N2 C6 C5 62.7(2)
N3 N2 C6 C7 -55.4(2)
C17 N2 C6 C5 -174.17(19)
C17 N2 C6 C7 67.7(2)
N3 N2 C17 O2 176.6(2)
N3 N2 C17 N1 -6.2(3)
C6 N2 C17 O2 51.6(3)
C6 N2 C17 N1 -131.3(2)
N2 N3 C9 C8 56.1(2)
N2 N3 C9 C10 -61.6(2)
C18 N3 C9 C8 -67.4(2)
C18 N3 C9 C10 174.9(2)
N2 N3 C18 O3 -177.8(2)
N2 N3 C18 N1 5.2(3)
C9 N3 C18 O3 -52.6(3)
C9 N3 C18 N1 130.4(2)
S1 C1 C2 C3 -40.7(3)
O1 C1 C2 C3 141.6(3)
C1 C2 C3 C4 59.5(3)
C1 C2 C3 C11 -174.97(19)
C2 C3 C4 C5 -38.1(3)
C2 C3 C4 C10 33.6(3)
C11 C3 C4 C5 -162.6(2)
C11 C3 C4 C10 -90.9(3)
C2 C3 C11 C12 72.8(3)
C2 C3 C11 C16 -106.4(3)
C4 C3 C11 C12 -160.4(2)
C4 C3 C11 C16 20.5(3)
C3 C4 C5 S1 0.6(3)
C3 C4 C5 C6 -151.1(2)
C3 C4 C5 C10 112.4(2)
C10 C4 C5 S1 -111.8(2)
C10 C4 C5 C6 96.5(2)
C3 C4 C10 C5 -108.6(2)
C3 C4 C10 C9 155.5(2)
C5 C4 C10 C9 -96.0(2)
S1 C5 C6 N2 77.2(2)
S1 C5 C6 C7 -168.41(16)
C4 C5 C6 N2 -128.6(2)
C4 C5 C6 C7 -14.2(3)
C10 C5 C6 N2 -62.2(2)
C10 C5 C6 C7 52.2(3)
S1 C5 C10 C4 111.6(2)
S1 C5 C10 C9 -133.43(18)
C4 C5 C10 C9 115.0(2)
C6 C5 C10 C4 -113.7(2)
C6 C5 C10 C9 1.3(3)
N2 C6 C7 C8 57.0(3)
C5 C6 C7 C8 -55.8(3)
C6 C7 C8 C9 0.5(3)
C7 C8 C9 N3 -57.6(2)
C7 C8 C9 C10 55.3(3)
N3 C9 C10 C4 125.0(2)
N3 C9 C10 C5 59.8(2)
C8 C9 C10 C4 10.9(3)
C8 C9 C10 C5 -54.3(3)
C3 C11 C12 C13 -179.0(2)
C16 C11 C12 C13 0.3(4)
C3 C11 C16 C15 178.8(2)
C12 C11 C16 C15 -0.4(4)
C11 C12 C13 C14 0.3(4)
C12 C13 C14 C15 -0.8(4)
C13 C14 C15 C16 0.7(4)
C14 C15 C16 C11 -0.1(4)
N1 C19 C20 C21 179.2(2)
C24 C19 C20 C21 -0.5(4)
N1 C19 C24 C23 -179.4(2)
C20 C19 C24 C23 0.3(4)
C19 C20 C21 C22 -0.1(4)
C20 C21 C22 C23 0.8(4)
C21 C22 C23 C24 -1.0(4)
C22 C23 C24 C19 0.4(4)
